data_7222763
loop_
_publ_author_name
'Fickenscher, T.'
'Rodewald, U.C.'
'Niepmann, D.'
'Poettgen, R.'
'Mishra, R.'
'Eschen, M.'

_publ_section_title
;
 The Mo2 Fe B2- and Mn2 Al B2-Type modifications of RE2 Ni2 Cd (RE= La,
 Pr, Nd, Sm, Tb, Dy)
;
_journal_name_full
;
Zeitschrift fuer Naturforschung, Teil B. Anorganische Chemie, Organische 
Chemie (42,1987-)
;
_journal_page_first 271
_journal_page_last 276
_journal_volume 60
_journal_year 2005
_chemical_formula_sum 'Cd Dy2 Ni2'
_chemical_name_systematic 'Dy2 Ni2 Cd'
_space_group_IT_number 127
_symmetry_space_group_name_Hall '-P 4 2ab'
_symmetry_space_group_name_H-M 'P 4/m b m'
_cell_angle_alpha 90
_cell_angle_beta 90
_cell_angle_gamma 90
_cell_formula_units_Z 2
_cell_length_a 7.349
_cell_length_b 7.349
_cell_length_c 3.661
_cell_volume 197.723
_citation_journal_id_ASTM ZNBSEN
_cod_data_source_file Fickenscher_ZNBSEN_2005_1841.cif
_cod_data_source_block Cd1Dy2Ni2
_cod_original_cell_volume 197.7226
_cod_original_formula_sum 'Cd1 Dy2 Ni2'
_cod_database_code 7222763

loop_
_symmetry_equiv_pos_as_xyz
x,y,z
-y,x,z
-x,-y,z
y,-x,z
x+1/2,-y+1/2,-z
y+1/2,x+1/2,-z
-x+1/2,y+1/2,-z
-y+1/2,-x+1/2,-z
-x,-y,-z
y,-x,-z
x,y,-z
-y,x,-z
-x-1/2,y-1/2,z
-y-1/2,-x-1/2,z
x-1/2,-y-1/2,z
y-1/2,x-1/2,z

loop_
_atom_site_label
_atom_site_type_symbol
_atom_site_fract_x
_atom_site_fract_y
_atom_site_fract_z
_atom_site_occupancy
_atom_site_U_iso_or_equiv
Cd1 Cd 0 0 0 1 0.0
Dy1 Dy 0.1737 0.6737 0.5 1 0.0
Ni1 Ni 0.37907 0.87907 0 0.97 0.0
